data_7111661
loop_
_publ_author_name
'Shuvaev, Kontantin V.'
'Tandon, Santokh S.'
'Dawe, Louise N.'
'Thompson, Laurence K.'

_publ_section_title
;
 Unexpected Ni(ii) and Cu(ii) polynuclear assemblies---a balance between
 ligand and metal ion coordination preferences
;
_journal_issue 26
_journal_name_full 'Chemical Communications'
_journal_page_first 4755
_journal_page_last 4757
_journal_paper_doi 10.1039/c0cc00150c
_journal_volume 46
_journal_year 2010
_chemical_formula_moiety '[3(C28 H18 O2 N12), Cu11, 2(OH)], 4(C2 H3 O2), 4(Cl O4), Na, (O H), 55 (H2 O)'
_chemical_formula_sum 'C92 H179 Cl4 Cu11 N36 Na O88'
_chemical_formula_weight 4061.42
_chemical_name_systematic
;
?
;
_space_group_IT_number 2
_symmetry_cell_setting triclinic
_symmetry_Int_Tables_number 2
_symmetry_space_group_name_Hall '-P 1'
_symmetry_space_group_name_H-M 'P -1'
_atom_sites_solution_hydrogens geom
_atom_sites_solution_primary direct
_atom_sites_solution_secondary difmap
_audit_creation_method SHELXL-97
_cell_angle_alpha 67.954(10)
_cell_angle_beta 78.882(12)
_cell_angle_gamma 86.105(14)
_cell_formula_units_Z 2
_cell_length_a 18.024(7)
_cell_length_b 20.901(6)
_cell_length_c 24.333(7)
_cell_measurement_reflns_used 26278
_cell_measurement_temperature 153(2)
_cell_measurement_theta_max 29.7530
_cell_measurement_theta_min 1.7118
_cell_volume 8337(5)
_computing_cell_refinement 'CrystalClear (Rigaku/MSC Inc., 2005)'
_computing_data_collection 'CrystalClear (Rigaku/MSC Inc., 2005)'
_computing_data_reduction 'CrystalClear (Rigaku/MSC Inc., 2005)'
_computing_molecular_graphics 'CrystalStructure3.7.0(Rigaku/MSC Inc.,2005)'
_computing_publication_material 'CrystalStructure3.7.0(Rigaku/MSC Inc.,2005)'
_computing_structure_refinement 'SHELXL-97 (Sheldrick, 1997)'
_computing_structure_solution 'SHELXS-97 (Sheldrick, 1990)'
_diffrn_ambient_temperature 153(2)
_diffrn_detector_area_resol_mean 14.63
_diffrn_measured_fraction_theta_full 0.948
_diffrn_measured_fraction_theta_max 0.948
_diffrn_measurement_device_type 'Rigaku Saturn'
_diffrn_measurement_method \w
_diffrn_radiation_monochromator 'graphite - Rigaku SHINE'
_diffrn_radiation_source 'fine-focus sealed tube'
_diffrn_radiation_type MoK\a
_diffrn_radiation_wavelength 0.71075
_diffrn_reflns_av_R_equivalents 0.0642
_diffrn_reflns_av_sigmaI/netI 0.1011
_diffrn_reflns_limit_h_max 22
_diffrn_reflns_limit_h_min -22
_diffrn_reflns_limit_k_max 26
_diffrn_reflns_limit_k_min -20
_diffrn_reflns_limit_l_max 30
_diffrn_reflns_limit_l_min -23
_diffrn_reflns_number 58641
_diffrn_reflns_theta_full 26.50
_diffrn_reflns_theta_max 26.50
_diffrn_reflns_theta_min 2.54
_exptl_absorpt_coefficient_mu 1.548
_exptl_absorpt_correction_T_max 0.9635
_exptl_absorpt_correction_T_min 0.8206
_exptl_absorpt_correction_type numerical
_exptl_absorpt_process_details '(T. Higashi, 2000)'
_exptl_crystal_colour 'Dark Brown'
_exptl_crystal_density_diffrn 1.618
_exptl_crystal_density_method 'not measured'
_exptl_crystal_description Prism
_exptl_crystal_F_000 4170
_exptl_crystal_size_max 0.17
_exptl_crystal_size_mid 0.10
_exptl_crystal_size_min 0.04
_platon_squeeze_details
;
The Platon Squeeze procedure was applied to recover 853 electrons per
unit cell in one void (total volume 2835 ^A^3); that is 426.5 electrons
per formula unit. Disordered solvent lattice water molecules (approx. 42
molecules) were present,however, a good point atom model could not be
achieved. The application of Squeeze gave a good improvement in the data
statistics and allowed for a full anisotropic refinement of the structure.
PLATON Reference : Spek, A.L. (2003), J.Appl.Cryst. 36, 7-13
;
_refine_diff_density_max 2.046
_refine_diff_density_min -1.492
_refine_diff_density_rms 0.129
_refine_ls_extinction_method none
_refine_ls_goodness_of_fit_ref 1.011
_refine_ls_hydrogen_treatment constr
_refine_ls_matrix_type full
_refine_ls_number_parameters 1712
_refine_ls_number_reflns 32789
_refine_ls_number_restraints 0
_refine_ls_restrained_S_all 1.011
_refine_ls_R_factor_all 0.0901
_refine_ls_R_factor_gt 0.0735
_refine_ls_shift/su_max 0.002
_refine_ls_shift/su_mean 0.000
_refine_ls_structure_factor_coef Fsqd
_refine_ls_weighting_details 'calc w=1/[\s^2^(Fo^2^)+(0.1286P)^2^+0.0000P] where P=(Fo^2^+2Fc^2^)/3'
_refine_ls_weighting_scheme calc
_refine_ls_wR_factor_gt 0.2073
_refine_ls_wR_factor_ref 0.2273
_reflns_number_gt 23554
_reflns_number_total 32789
_reflns_threshold_expression >2sigma(I)
_cod_data_source_file C0CC00150Csup1.cif
_cod_data_source_block 5
_cod_depositor_comments
;
The following automatic conversions were performed:

'_exptl_absorpt_correction_type' value 'Numerical' changed to
'numerical' according to
/home/saulius/struct/CIF-dictionaries/cif_core.dic dictionary named
'cif_core.dic' version 2.4.2 from 2011-04-26.

Automatic conversion script
Id: cif_fix_values 1891 2012-01-12 08:04:46Z andrius 
;
_cod_database_code 7111661

loop_
_symmetry_equiv_pos_as_xyz
'x, y, z'
'-x, -y, -z'

loop_
_atom_site_label
_atom_site_type_symbol
_atom_site_fract_x
_atom_site_fract_y
_atom_site_fract_z
_atom_site_U_iso_or_equiv
_atom_site_adp_type
_atom_site_occupancy
_atom_site_symmetry_multiplicity
_atom_site_calc_flag
_atom_site_refinement_flags
Cu1 Cu 0.73460(3) 0.76056(3) 0.89360(3) 0.03141(15) Uani 1 1 d .
Cu2 Cu 0.67582(3) 0.54953(3) 1.03281(3) 0.02949(14) Uani 1 1 d .
Cu3 Cu 0.64251(3) 0.37702(3) 1.08878(3) 0.02938(14) Uani 1 1 d .
Cu4 Cu 0.59971(3) 0.18871(3) 1.07803(3) 0.03047(14) Uani 1 1 d .
Cu5 Cu 0.77334(3) 0.15593(3) 1.06178(3) 0.03243(15) Uani 1 1 d .
Cu6 Cu 0.77467(3) 0.19762(3) 0.87698(3) 0.03461(15) Uani 1 1 d .
Cu7 Cu 0.79480(4) 0.29953(4) 0.72960(3) 0.03945(17) Uani 1 1 d .
Cu8 Cu 0.80995(4) 0.49466(4) 0.56374(3) 0.03694(16) Uani 1 1 d .
Cu9 Cu 0.63317(3) 0.50024(3) 0.59630(3) 0.03334(15) Uani 1 1 d .
Cu10 Cu 0.65671(4) 0.68240(4) 0.63408(3) 0.04153(17) Uani 1 1 d .
Cu11 Cu 0.90552(3) 0.71091(3) 0.90799(3) 0.03389(15) Uani 1 1 d .
Cl1 Cl 0.61653(7) 0.54618(7) 0.89177(6) 0.0385(3) Uani 1 1 d .
Cl2 Cl 0.86644(17) 0.40781(16) 0.80927(14) 0.1036(8) Uani 1 1 d .
Cl3 Cl 1.07630(10) 0.60545(13) 0.87495(12) 0.0877(7) Uani 1 1 d .
Cl4 Cl 0.52957(10) 0.19281(9) 0.81697(8) 0.0567(4) Uani 1 1 d .
Na1 Na 0.65155(12) 0.46631(11) 1.17850(9) 0.0374(5) Uani 1 1 d .
O1 O 0.7677(2) 0.6635(2) 1.06754(16) 0.0390(8) Uani 1 1 d .
O2 O 0.6899(2) 0.2215(2) 1.20565(17) 0.0387(8) Uani 1 1 d .
O3 O 0.6645(2) 0.0515(2) 0.98868(18) 0.0433(9) Uani 1 1 d .
O4 O 0.7208(3) 0.3033(2) 0.6068(2) 0.0534(11) Uani 1 1 d .
O5 O 0.7161(2) 0.6918(2) 0.48501(18) 0.0489(10) Uani 1 1 d .
O6 O 0.9021(3) 0.8770(2) 0.75201(19) 0.0515(10) Uani 1 1 d .
O7 O 0.61304(19) 0.62220(19) 1.04699(16) 0.0351(8) Uani 1 1 d .
O8 O 0.5914(2) 0.5751(2) 1.14698(18) 0.0442(9) Uani 1 1 d .
O9 O 0.56019(19) 0.33091(19) 1.15442(16) 0.0332(8) Uani 1 1 d .
O10 O 0.5073(2) 0.2778(2) 1.10715(17) 0.0404(9) Uani 1 1 d .
O11 O 0.8397(2) 0.1202(2) 0.91059(19) 0.0461(10) Uani 1 1 d .
O12 O 0.8749(2) 0.1520(2) 0.97974(19) 0.0431(9) Uani 1 1 d .
O13 O 0.5690(2) 0.6807(2) 0.59989(19) 0.0469(10) Uani 1 1 d .
O14 O 0.4702(3) 0.7164(2) 0.5560(2) 0.0529(11) Uani 1 1 d .
O15 O 0.6022(3) 0.5694(3) 0.9411(2) 0.0604(12) Uani 1 1 d .
O16 O 0.6276(3) 0.6050(2) 0.8358(2) 0.0584(12) Uani 1 1 d .
O17 O 0.6818(2) 0.5033(3) 0.8952(2) 0.0582(12) Uani 1 1 d .
O18 O 0.5522(2) 0.5081(2) 0.8937(2) 0.0514(11) Uani 1 1 d .
O19 O 0.8547(5) 0.3411(4) 0.8593(4) 0.124(3) Uani 1 1 d .
O20 O 0.9202(3) 0.4523(3) 0.8118(3) 0.0796(17) Uani 1 1 d .
O21 O 0.7902(7) 0.4444(8) 0.8120(9) 0.267(9) Uani 1 1 d .
O22 O 0.9036(8) 0.4101(3) 0.7518(3) 0.200(7) Uani 1 1 d .
O23 O 1.0829(13) 0.5611(5) 0.9239(5) 0.300(12) Uani 1 1 d .
O24 O 1.0453(4) 0.6650(4) 0.8759(5) 0.132(4) Uani 1 1 d .
O25 O 1.1314(3) 0.6127(5) 0.8237(4) 0.131(3) Uani 1 1 d .
O26 O 1.0170(4) 0.5679(4) 0.8611(5) 0.131(3) Uani 1 1 d .
O27 O 0.4578(4) 0.1781(4) 0.8163(5) 0.132(3) Uani 1 1 d .
O28 O 0.5843(3) 0.1506(3) 0.7910(3) 0.0731(15) Uani 1 1 d .
O29 O 0.5442(3) 0.2633(2) 0.7846(3) 0.0754(17) Uani 1 1 d .
O30 O 0.5371(5) 0.1737(4) 0.8775(3) 0.114(3) Uani 1 1 d .
O31 O 0.7617(2) 0.5230(2) 1.1179(2) 0.0525(10) Uani 1 1 d .
O32 O 0.61533(18) 0.46959(18) 1.08519(15) 0.0316(7) Uani 1 1 d .
O33 O 0.5631(2) 0.3890(2) 1.00615(18) 0.0438(9) Uani 1 1 d .
O34 O 0.7140(2) 0.3611(2) 1.17830(19) 0.0424(9) Uani 1 1 d .
O35 O 0.7045(2) 0.1114(2) 0.8671(2) 0.0506(10) Uani 1 1 d .
O36 O 0.8324(2) 0.2294(2) 0.79574(18) 0.0446(9) Uani 1 1 d .
O37 O 0.7268(3) 0.2116(2) 0.7163(2) 0.0611(12) Uani 1 1 d .
O38 O 0.8851(3) 0.3060(3) 0.6695(2) 0.0613(12) Uani 1 1 d .
O39 O 0.9266(2) 0.4347(3) 0.5783(2) 0.0589(12) Uani 1 1 d .
O40 O 0.5168(2) 0.5478(2) 0.62526(17) 0.0405(9) Uani 1 1 d .
O41 O 0.5943(2) 0.5776(2) 0.73208(19) 0.0483(10) Uani 1 1 d .
O42 O 0.7645(5) 0.7690(3) 0.5425(4) 0.117(3) Uani 1 1 d .
O43 O 0.6149(3) 0.7588(2) 0.6564(2) 0.0587(12) Uani 1 1 d .
O44 O 0.6134(2) 0.7405(2) 0.93871(18) 0.0412(9) Uani 1 1 d .
O45 O 0.5527(2) 0.3872(2) 1.24264(18) 0.0451(9) Uani 1 1 d .
O46 O 0.6839(3) 0.4700(3) 1.2705(2) 0.0740(15) Uani 1 1 d .
N1 N 0.7208(3) 0.8600(2) 0.8343(2) 0.0386(10) Uani 1 1 d .
N2 N 0.7501(2) 0.8137(2) 0.94116(19) 0.0318(9) Uani 1 1 d .
N3 N 0.7656(2) 0.6855(2) 0.96710(19) 0.0305(9) Uani 1 1 d .
N4 N 0.7604(2) 0.6133(2) 0.97982(19) 0.0305(9) Uani 1 1 d .
N5 N 0.8767(2) 0.6215(2) 0.91398(19) 0.0328(9) Uani 1 1 d .
H8 H 0.9099 0.5954 0.8951 0.039 Uiso 1 1 d .
N6 N 0.7456(2) 0.4854(2) 1.00461(18) 0.0272(8) Uani 1 1 d .
N7 N 0.7308(2) 0.4188(2) 1.0251(2) 0.0330(9) Uani 1 1 d .
N8 N 0.7914(2) 0.2525(2) 1.0228(2) 0.0338(9) Uani 1 1 d .
H11 H 0.8410 0.2660 1.0126 0.038 Uiso 1 1 d .
N9 N 0.6990(2) 0.2943(2) 1.08429(19) 0.0289(8) Uani 1 1 d .
N10 N 0.6699(2) 0.2264(2) 1.11305(18) 0.0300(9) Uani 1 1 d .
N11 N 0.5841(3) 0.1220(2) 1.1599(2) 0.0352(9) Uani 1 1 d .
N12 N 0.5245(2) 0.1220(2) 1.0729(2) 0.0369(10) Uani 1 1 d .
N13 N 0.8211(3) 0.1359(3) 1.1370(2) 0.0432(11) Uani 1 1 d .
N14 N 0.7469(2) 0.0604(2) 1.1060(2) 0.0342(9) Uani 1 1 d .
N15 N 0.7057(2) 0.1419(2) 1.01028(19) 0.0337(9) Uani 1 1 d .
N16 N 0.7022(2) 0.1905(2) 0.95209(19) 0.0330(9) Uani 1 1 d .
N17 N 0.6150(2) 0.2549(2) 0.99649(18) 0.0309(9) Uani 1 1 d .
H26 H 0.5992 0.3025 0.9864 0.037 Uiso 1 1 d .
N18 N 0.7108(2) 0.2817(2) 0.84815(18) 0.0323(9) Uani 1 1 d .
N19 N 0.7173(2) 0.3198(2) 0.7904(2) 0.0337(9) Uani 1 1 d .
N20 N 0.6476(2) 0.4625(2) 0.67906(19) 0.0375(10) Uani 1 1 d .
H29 H 0.6282 0.4910 0.7010 0.040 Uiso 1 1 d .
N21 N 0.7370(2) 0.3739(2) 0.67777(19) 0.0338(9) Uani 1 1 d .
N22 N 0.7518(3) 0.4048(2) 0.61488(19) 0.0352(10) Uani 1 1 d .
N23 N 0.7968(3) 0.4619(3) 0.5014(2) 0.0438(12) Uani 1 1 d .
N24 N 0.8562(3) 0.5762(3) 0.4869(2) 0.0480(12) Uani 1 1 d .
N25 N 0.5797(2) 0.4188(3) 0.5915(2) 0.0396(11) Uani 1 1 d .
N26 N 0.6309(2) 0.5343(2) 0.51073(19) 0.0357(10) Uani 1 1 d .
N27 N 0.6950(2) 0.5873(2) 0.56728(19) 0.0325(9) Uani 1 1 d .
N28 N 0.7172(2) 0.6168(2) 0.60437(19) 0.0319(9) Uani 1 1 d .
N29 N 0.8133(3) 0.5336(3) 0.6233(2) 0.0425(11) Uani 1 1 d .
H44 H 0.8521 0.5265 0.6459 0.050 Uiso 1 1 d .
N30 N 0.7376(3) 0.6625(2) 0.6839(2) 0.0361(10) Uani 1 1 d .
N31 N 0.7408(3) 0.6947(2) 0.7218(2) 0.0370(10) Uani 1 1 d .
N32 N 0.7409(3) 0.7131(2) 0.83735(19) 0.0355(9) Uani 1 1 d .
H47 H 0.6914 0.6999 0.8373 0.041 Uiso 1 1 d .
N33 N 0.8640(3) 0.7425(3) 0.7859(2) 0.0401(10) Uani 1 1 d .
N34 N 0.8825(2) 0.7686(2) 0.8274(2) 0.0356(10) Uani 1 1 d .
N35 N 0.9362(2) 0.8005(2) 0.9010(2) 0.0367(10) Uani 1 1 d .
N36 N 0.9413(3) 0.6872(3) 0.9885(2) 0.0402(11) Uani 1 1 d .
C1 C 0.7034(4) 0.8789(3) 0.7797(3) 0.0505(15) Uani 1 1 d .
H1 H 0.6978 0.8440 0.7646 0.061 Uiso 1 1 calc R
C2 C 0.6931(4) 0.9467(4) 0.7442(3) 0.0565(16) Uani 1 1 d .
H2 H 0.6784 0.9585 0.7061 0.068 Uiso 1 1 calc R
C3 C 0.7047(4) 0.9972(4) 0.7658(3) 0.0598(18) Uani 1 1 d .
H3 H 0.6998 1.0445 0.7417 0.072 Uiso 1 1 calc R
C4 C 0.7230(4) 0.9796(3) 0.8206(3) 0.0536(16) Uani 1 1 d .
H4 H 0.7302 1.0141 0.8358 0.064 Uiso 1 1 calc R
C5 C 0.7310(3) 0.9105(3) 0.8546(3) 0.0399(12) Uani 1 1 d .
C6 C 0.7471(3) 0.8833(3) 0.9171(3) 0.0371(12) Uani 1 1 d .
C7 C 0.7597(3) 0.9213(3) 0.9509(3) 0.0456(14) Uani 1 1 d .
H5 H 0.7593 0.9703 0.9343 0.055 Uiso 1 1 calc R
C8 C 0.7724(4) 0.8869(3) 1.0079(3) 0.0533(16) Uani 1 1 d .
H6 H 0.7800 0.9123 1.0316 0.064 Uiso 1 1 calc R
C9 C 0.7747(3) 0.8140(3) 1.0326(3) 0.0441(13) Uani 1 1 d .
H7 H 0.7840 0.7898 1.0723 0.053 Uiso 1 1 calc R
C10 C 0.7628(3) 0.7794(3) 0.9967(2) 0.0323(11) Uani 1 1 d .
C11 C 0.7647(3) 0.7027(3) 1.0141(2) 0.0329(11) Uani 1 1 d .
C12 C 0.8159(3) 0.5881(3) 0.9501(2) 0.0343(11) Uani 1 1 d .
C13 C 0.8060(3) 0.5131(3) 0.9636(2) 0.0321(10) Uani 1 1 d .
C14 C 0.8551(3) 0.4721(3) 0.9391(3) 0.0364(12) Uani 1 1 d .
H9 H 0.8975 0.4917 0.9084 0.044 Uiso 1 1 calc R
C15 C 0.8401(3) 0.4020(3) 0.9609(3) 0.0448(14) Uani 1 1 d .
H10 H 0.8721 0.3720 0.9459 0.054 Uiso 1 1 calc R
C16 C 0.7770(3) 0.3770(3) 1.0053(2) 0.0307(10) Uani 1 1 d .
C17 C 0.7553(3) 0.3023(3) 1.0378(2) 0.0311(10) Uani 1 1 d .
C18 C 0.6638(3) 0.1992(3) 1.1728(2) 0.0324(11) Uani 1 1 d .
C19 C 0.6180(3) 0.1337(3) 1.1998(2) 0.0338(11) Uani 1 1 d .
C20 C 0.6078(4) 0.0887(3) 1.2593(3) 0.0482(14) Uani 1 1 d .
H12 H 0.6329 0.0952 1.2878 0.058 Uiso 1 1 calc R
C21 C 0.5577(4) 0.0322(3) 1.2754(3) 0.0535(16) Uani 1 1 d .
H13 H 0.5476 0.0009 1.3161 0.064 Uiso 1 1 calc R
C22 C 0.5233(4) 0.0218(3) 1.2335(3) 0.0500(15) Uani 1 1 d .
H14 H 0.4907 -0.0167 1.2447 0.060 Uiso 1 1 calc R
C23 C 0.5373(3) 0.0679(3) 1.1756(2) 0.0354(11) Uani 1 1 d .
C24 C 0.5078(3) 0.0676(3) 1.1224(2) 0.0393(12) Uani 1 1 d .
C25 C 0.4651(4) 0.0123(3) 1.1248(3) 0.0502(15) Uani 1 1 d .
H15 H 0.4531 -0.0269 1.1609 0.060 Uiso 1 1 calc R
C26 C 0.4416(4) 0.0171(4) 1.0732(3) 0.0559(16) Uani 1 1 d .
H16 H 0.4128 -0.0195 1.0736 0.067 Uiso 1 1 calc R
C27 C 0.4590(3) 0.0743(4) 1.0205(3) 0.0494(15) Uani 1 1 d .
H17 H 0.4428 0.0779 0.9846 0.059 Uiso 1 1 calc R
C28 C 0.5014(3) 0.1262(3) 1.0227(3) 0.0388(12) Uani 1 1 d .
H18 H 0.5143 0.1660 0.9872 0.047 Uiso 1 1 calc R
C29 C 0.8562(3) 0.1794(3) 1.1499(3) 0.0459(14) Uani 1 1 d .
H19 H 0.8657 0.2246 1.1205 0.055 Uiso 1 1 calc R
C30 C 0.8811(4) 0.1634(4) 1.2051(3) 0.0544(17) Uani 1 1 d .
H20 H 0.9062 0.1969 1.2129 0.065 Uiso 1 1 calc R
C31 C 0.8680(5) 0.0986(5) 1.2467(3) 0.072(2) Uani 1 1 d .
H21 H 0.8859 0.0851 1.2837 0.086 Uiso 1 1 calc R
C32 C 0.8276(4) 0.0511(4) 1.2347(3) 0.0618(18) Uani 1 1 d .
H22 H 0.8154 0.0063 1.2641 0.074 Uiso 1 1 calc R
C33 C 0.8066(3) 0.0718(3) 1.1793(3) 0.0438(13) Uani 1 1 d .
C34 C 0.7620(3) 0.0275(3) 1.1615(3) 0.0458(14) Uani 1 1 d .
C35 C 0.7349(4) -0.0390(3) 1.1967(3) 0.0549(16) Uani 1 1 d .
H23 H 0.7458 -0.0623 1.2361 0.066 Uiso 1 1 calc R
C36 C 0.6915(4) -0.0696(4) 1.1722(3) 0.0576(17) Uani 1 1 d .
H24 H 0.6719 -0.1148 1.1953 0.069 Uiso 1 1 calc R
C37 C 0.6760(3) -0.0360(3) 1.1147(3) 0.0465(14) Uani 1 1 d .
H25 H 0.6466 -0.0576 1.0980 0.056 Uiso 1 1 calc R
C38 C 0.7047(3) 0.0304(3) 1.0821(2) 0.0359(11) Uani 1 1 d .
C39 C 0.6884(3) 0.0756(3) 1.0215(2) 0.0339(11) Uani 1 1 d .
C40 C 0.6591(3) 0.2458(2) 0.9509(2) 0.0297(10) Uani 1 1 d .
C41 C 0.6642(3) 0.2991(3) 0.8891(2) 0.0308(10) Uani 1 1 d .
C42 C 0.6242(3) 0.3608(3) 0.8727(2) 0.0321(10) Uani 1 1 d .
H27 H 0.5934 0.3750 0.9024 0.039 Uiso 1 1 calc R
C43 C 0.6304(3) 0.4004(3) 0.8127(2) 0.0340(11) Uani 1 1 d .
H28 H 0.6038 0.4427 0.7996 0.041 Uiso 1 1 calc R
C44 C 0.6768(3) 0.3769(3) 0.7712(2) 0.0314(10) Uani 1 1 d .
C45 C 0.6877(3) 0.4088(3) 0.7047(2) 0.0314(10) Uani 1 1 d .
C46 C 0.7453(3) 0.3647(3) 0.5855(3) 0.0419(13) Uani 1 1 d .
C47 C 0.7667(3) 0.3991(3) 0.5186(2) 0.0368(12) Uani 1 1 d .
C48 C 0.7546(4) 0.3727(4) 0.4762(3) 0.0535(16) Uani 1 1 d .
H30 H 0.7322 0.3286 0.4881 0.064 Uiso 1 1 calc R
C49 C 0.7769(4) 0.4136(4) 0.4159(3) 0.0633(19) Uani 1 1 d .
H31 H 0.7707 0.3966 0.3859 0.076 Uiso 1 1 calc R
C50 C 0.8073(4) 0.4776(4) 0.3987(3) 0.0609(19) Uani 1 1 d .
H32 H 0.8206 0.5055 0.3572 0.073 Uiso 1 1 calc R
C51 C 0.8187(3) 0.5019(3) 0.4433(3) 0.0435(13) Uani 1 1 d .
C52 C 0.8510(4) 0.5671(4) 0.4353(3) 0.0515(15) Uani 1 1 d .
C53 C 0.8749(5) 0.6180(4) 0.3797(3) 0.067(2) Uani 1 1 d .
H33 H 0.8709 0.6119 0.3436 0.080 Uiso 1 1 calc R
C54 C 0.9050(5) 0.6787(4) 0.3778(4) 0.083(3) Uani 1 1 d .
H34 H 0.9225 0.7140 0.3400 0.100 Uiso 1 1 calc R
C55 C 0.9096(4) 0.6879(4) 0.4295(4) 0.069(2) Uani 1 1 d .
H35 H 0.9295 0.7294 0.4284 0.082 Uiso 1 1 calc R
C56 C 0.8838(4) 0.6336(3) 0.4848(3) 0.0536(16) Uani 1 1 d .
H36 H 0.8865 0.6390 0.5215 0.064 Uiso 1 1 calc R
C57 C 0.5565(3) 0.3601(3) 0.6367(2) 0.0409(12) Uani 1 1 d .
H37 H 0.5612 0.3548 0.6764 0.049 Uiso 1 1 calc R
C58 C 0.5254(4) 0.3061(3) 0.6281(3) 0.0503(15) Uani 1 1 d .
H38 H 0.5081 0.2653 0.6614 0.060 Uiso 1 1 calc R
C59 C 0.5202(4) 0.3127(4) 0.5705(3) 0.0536(16) Uani 1 1 d .
H39 H 0.5013 0.2758 0.5634 0.064 Uiso 1 1 calc R
C60 C 0.5429(3) 0.3734(3) 0.5236(3) 0.0462(14) Uani 1 1 d .
H40 H 0.5379 0.3798 0.4837 0.055 Uiso 1 1 calc R
C61 C 0.5735(3) 0.4262(3) 0.5353(2) 0.0388(12) Uani 1 1 d .
C62 C 0.6028(3) 0.4946(3) 0.4883(2) 0.0350(11) Uani 1 1 d .
C63 C 0.6017(3) 0.5169(3) 0.4264(2) 0.0409(12) Uani 1 1 d .
H41 H 0.5802 0.4894 0.4100 0.049 Uiso 1 1 calc R
C64 C 0.6328(4) 0.5802(4) 0.3908(3) 0.0528(16) Uani 1 1 d .
H42 H 0.6338 0.5967 0.3486 0.063 Uiso 1 1 calc R
C65 C 0.6637(3) 0.6216(3) 0.4153(2) 0.0441(13) Uani 1 1 d .
H43 H 0.6854 0.6656 0.3906 0.053 Uiso 1 1 calc R
C66 C 0.6606(3) 0.5954(3) 0.4761(3) 0.0402(12) Uani 1 1 d .
C67 C 0.6926(3) 0.6310(3) 0.5101(2) 0.0399(13) Uani 1 1 d .
C68 C 0.7731(3) 0.5848(3) 0.6327(2) 0.0342(11) Uani 1 1 d .
C69 C 0.7855(3) 0.6128(3) 0.6788(2) 0.0395(12) Uani 1 1 d .
C70 C 0.8424(4) 0.5917(4) 0.7115(3) 0.0573(17) Uani 1 1 d .
H45 H 0.8766 0.5566 0.7071 0.069 Uiso 1 1 calc R
C71 C 0.8482(4) 0.6230(4) 0.7508(3) 0.0626(19) Uani 1 1 d .
H46 H 0.8865 0.6101 0.7748 0.075 Uiso 1 1 calc R
C72 C 0.7958(3) 0.6750(3) 0.7546(2) 0.0400(12) Uani 1 1 d .
C73 C 0.7982(3) 0.7110(3) 0.7959(2) 0.0360(11) Uani 1 1 d .
C74 C 0.9030(3) 0.8361(3) 0.8039(3) 0.0414(12) Uani 1 1 d .
C75 C 0.9330(3) 0.8551(3) 0.8489(3) 0.0401(12) Uani 1 1 d .
C76 C 0.9574(3) 0.9208(3) 0.8393(3) 0.0468(14) Uani 1 1 d .
H48 H 0.9547 0.9588 0.8029 0.056 Uiso 1 1 calc R
C77 C 0.9863(4) 0.9277(3) 0.8866(3) 0.0500(15) Uani 1 1 d .
H49 H 1.0021 0.9720 0.8825 0.060 Uiso 1 1 calc R
C78 C 0.9922(3) 0.8721(3) 0.9385(3) 0.0435(13) Uani 1 1 d .
H50 H 1.0155 0.8766 0.9687 0.052 Uiso 1 1 calc R
C79 C 0.9627(3) 0.8081(3) 0.9455(3) 0.0422(13) Uani 1 1 d .
C80 C 0.9629(3) 0.7430(3) 0.9972(3) 0.0399(12) Uani 1 1 d .
C81 C 0.9812(3) 0.7364(3) 1.0512(3) 0.0495(15) Uani 1 1 d .
H51 H 0.9964 0.7758 1.0568 0.059 Uiso 1 1 calc R
C82 C 0.9775(4) 0.6708(4) 1.0985(3) 0.0555(17) Uani 1 1 d .
H52 H 0.9899 0.6658 1.1362 0.067 Uiso 1 1 calc R
C83 C 0.9556(3) 0.6144(3) 1.0888(3) 0.0493(15) Uani 1 1 d .
H53 H 0.9516 0.5700 1.1200 0.059 Uiso 1 1 calc R
C84 C 0.9396(3) 0.6236(3) 1.0328(3) 0.0453(13) Uani 1 1 d .
H54 H 0.9272 0.5846 1.0253 0.054 Uiso 1 1 calc R
C85 C 0.5896(3) 0.6238(3) 1.0984(3) 0.0368(12) Uani 1 1 d .
C86 C 0.5626(4) 0.6937(3) 1.0996(3) 0.0453(14) Uani 1 1 d .
H55 H 0.5442 0.7205 1.0622 0.054 Uiso 1 1 calc R
H56 H 0.6046 0.7184 1.1032 0.054 Uiso 1 1 calc R
H57 H 0.5216 0.6872 1.1341 0.054 Uiso 1 1 calc R
C87 C 0.5131(3) 0.2881(3) 1.1531(2) 0.0336(11) Uani 1 1 d .
C88 C 0.4647(3) 0.2473(3) 1.2125(3) 0.0462(13) Uani 1 1 d .
H58 H 0.4579 0.2737 1.2389 0.055 Uiso 1 1 calc R
H59 H 0.4894 0.2034 1.2315 0.055 Uiso 1 1 calc R
H60 H 0.4153 0.2383 1.2057 0.055 Uiso 1 1 calc R
C89 C 0.8730(3) 0.1101(3) 0.9557(3) 0.0408(13) Uani 1 1 d .
C90 C 0.9078(4) 0.0407(3) 0.9793(3) 0.0566(17) Uani 1 1 d .
H61 H 0.9510 0.0438 0.9973 0.068 Uiso 1 1 calc R
H62 H 0.9251 0.0243 0.9462 0.068 Uiso 1 1 calc R
H63 H 0.8703 0.0083 1.0100 0.068 Uiso 1 1 calc R
C91 C 0.5363(4) 0.7265(3) 0.5603(3) 0.0484(15) Uani 1 1 d .
C92 C 0.5769(5) 0.7923(4) 0.5176(4) 0.069(2) Uani 1 1 d .
H64 H 0.6314 0.7837 0.5107 0.083 Uiso 1 1 calc R
H65 H 0.5669 0.8279 0.5353 0.083 Uiso 1 1 calc R
H66 H 0.5588 0.8081 0.4792 0.083 Uiso 1 1 calc R

loop_
_atom_site_aniso_label
_atom_site_aniso_U_11
_atom_site_aniso_U_22
_atom_site_aniso_U_33
_atom_site_aniso_U_23
_atom_site_aniso_U_13
_atom_site_aniso_U_12
Cu1 0.0326(3) 0.0326(3) 0.0348(3) -0.0178(3) -0.0091(2) 0.0022(2)
Cu2 0.0256(3) 0.0311(3) 0.0336(3) -0.0157(3) -0.0029(2) 0.0027(2)
Cu3 0.0256(3) 0.0311(3) 0.0325(3) -0.0147(3) -0.0017(2) 0.0010(2)
Cu4 0.0313(3) 0.0304(3) 0.0291(3) -0.0100(3) -0.0064(2) 0.0011(2)
Cu5 0.0331(3) 0.0309(3) 0.0349(3) -0.0132(3) -0.0096(2) 0.0060(2)
Cu6 0.0343(3) 0.0355(4) 0.0349(3) -0.0147(3) -0.0082(2) 0.0097(3)
Cu7 0.0397(3) 0.0424(4) 0.0341(3) -0.0155(3) -0.0025(3) 0.0107(3)
Cu8 0.0359(3) 0.0472(4) 0.0333(3) -0.0214(3) -0.0064(3) 0.0023(3)
Cu9 0.0349(3) 0.0412(4) 0.0269(3) -0.0146(3) -0.0090(2) 0.0022(3)
Cu10 0.0419(4) 0.0490(4) 0.0435(4) -0.0263(3) -0.0150(3) 0.0096(3)
Cu11 0.0292(3) 0.0373(4) 0.0381(3) -0.0164(3) -0.0068(2) -0.0025(3)
Cl1 0.0326(6) 0.0466(8) 0.0377(6) -0.0157(6) -0.0103(5) 0.0029(5)
Cl2 0.1075(19) 0.106(2) 0.110(2) -0.0375(17) -0.0476(16) -0.0188(16)
Cl3 0.0346(8) 0.0911(15) 0.1132(18) -0.0186(14) -0.0010(9) 0.0128(9)
Cl4 0.0599(9) 0.0482(9) 0.0558(9) -0.0164(7) -0.0057(7) 0.0098(7)
Na1 0.0394(11) 0.0394(12) 0.0363(11) -0.0186(9) -0.0037(8) -0.0005(9)
O1 0.044(2) 0.041(2) 0.0336(19) -0.0115(17) -0.0118(16) -0.0038(16)
O2 0.0380(19) 0.045(2) 0.038(2) -0.0180(18) -0.0116(15) 0.0031(16)
O3 0.053(2) 0.035(2) 0.044(2) -0.0153(18) -0.0135(18) -0.0018(17)
O4 0.068(3) 0.052(3) 0.048(2) -0.027(2) -0.014(2) 0.006(2)
O5 0.055(2) 0.047(3) 0.037(2) -0.0078(19) -0.0057(18) -0.005(2)
O6 0.066(3) 0.041(2) 0.044(2) -0.013(2) -0.008(2) -0.005(2)
O7 0.0306(17) 0.043(2) 0.0346(19) -0.0200(17) -0.0050(14) 0.0081(15)
O8 0.055(2) 0.039(2) 0.037(2) -0.0155(18) -0.0031(17) 0.0050(18)
O9 0.0301(17) 0.038(2) 0.0359(19) -0.0196(16) -0.0041(14) -0.0001(15)
O10 0.0313(18) 0.051(2) 0.041(2) -0.0173(19) -0.0086(15) -0.0056(16)
O11 0.046(2) 0.047(2) 0.049(2) -0.022(2) -0.0144(18) 0.0170(18)
O12 0.0358(19) 0.044(2) 0.060(3) -0.030(2) -0.0141(17) 0.0096(17)
O13 0.044(2) 0.049(2) 0.053(2) -0.022(2) -0.0209(19) 0.0151(18)
O14 0.058(3) 0.060(3) 0.048(2) -0.022(2) -0.025(2) 0.015(2)
O15 0.062(3) 0.074(3) 0.056(3) -0.035(3) -0.021(2) 0.019(2)
O16 0.062(3) 0.056(3) 0.042(2) 0.005(2) -0.015(2) -0.017(2)
O17 0.038(2) 0.081(3) 0.061(3) -0.032(3) -0.0169(19) 0.019(2)
O18 0.036(2) 0.040(2) 0.078(3) -0.018(2) -0.016(2) 0.0006(17)
O19 0.152(8) 0.119(6) 0.099(6) -0.029(5) -0.024(5) -0.045(6)
O20 0.073(3) 0.062(3) 0.106(5) -0.022(3) -0.034(3) -0.015(3)
O21 0.116(9) 0.275(16) 0.51(3) -0.223(19) -0.142(13) 0.065(10)
O22 0.52(2) 0.043(3) 0.037(3) -0.015(3) -0.062(7) 0.055(7)
O23 0.74(4) 0.072(6) 0.129(9) -0.026(6) -0.194(16) 0.015(11)
O24 0.068(4) 0.102(5) 0.236(10) -0.109(6) 0.060(5) -0.034(4)
O25 0.046(3) 0.249(10) 0.151(7) -0.140(8) -0.008(4) 0.018(5)
O26 0.067(4) 0.134(6) 0.213(10) -0.108(7) 0.029(5) -0.023(4)
O27 0.080(5) 0.092(5) 0.218(10) -0.050(6) -0.029(6) 0.002(4)
O28 0.071(3) 0.065(3) 0.085(4) -0.040(3) 0.005(3) 0.009(3)
O29 0.100(4) 0.034(3) 0.074(4) -0.018(2) 0.018(3) 0.003(2)
O30 0.150(7) 0.129(6) 0.045(3) -0.022(3) -0.025(4) 0.080(5)
O31 0.045(2) 0.057(3) 0.050(2) -0.015(2) -0.0050(19) -0.002(2)
O32 0.0252(15) 0.040(2) 0.0309(17) -0.0147(16) -0.0059(13) 0.0029(14)
O33 0.043(2) 0.040(2) 0.045(2) -0.0160(18) -0.0020(17) 0.0055(17)
O34 0.0323(18) 0.047(2) 0.052(2) -0.0241(19) -0.0069(16) 0.0022(16)
O35 0.051(2) 0.052(3) 0.054(3) -0.024(2) -0.013(2) 0.0000(19)
O36 0.044(2) 0.041(2) 0.041(2) -0.0119(18) -0.0021(17) 0.0096(17)
O37 0.063(3) 0.055(3) 0.071(3) -0.031(3) -0.010(2) 0.003(2)
O38 0.049(2) 0.067(3) 0.055(3) -0.019(2) 0.010(2) 0.010(2)
O39 0.042(2) 0.078(3) 0.058(3) -0.030(3) -0.006(2) 0.012(2)
O40 0.047(2) 0.047(2) 0.0350(19) -0.0220(18) -0.0136(16) 0.0076(17)
O41 0.041(2) 0.060(3) 0.050(2) -0.027(2) -0.0106(18) 0.0052(19)
O42 0.193(9) 0.066(4) 0.120(6) -0.037(4) -0.085(6) 0.002(5)
O43 0.078(3) 0.056(3) 0.048(3) -0.027(2) -0.016(2) 0.020(2)
O44 0.0316(18) 0.046(2) 0.047(2) -0.0181(19) -0.0096(16) -0.0004(16)
O45 0.039(2) 0.054(2) 0.041(2) -0.0192(19) 0.0011(16) -0.0051(18)
O46 0.089(4) 0.083(4) 0.060(3) -0.025(3) -0.038(3) -0.003(3)
N1 0.039(2) 0.041(3) 0.042(2) -0.020(2) -0.0107(19) 0.0021(19)
N2 0.0279(19) 0.035(2) 0.037(2) -0.020(2) -0.0051(16) 0.0048(17)
N3 0.0286(19) 0.030(2) 0.035(2) -0.0142(18) -0.0054(16) -0.0008(16)
N4 0.0298(19) 0.032(2) 0.039(2) -0.0238(19) -0.0067(17) 0.0043(17)
N5 0.0238(19) 0.036(2) 0.036(2) -0.0136(19) 0.0020(16) -0.0027(17)
N6 0.0302(19) 0.027(2) 0.028(2) -0.0139(17) -0.0057(15) -0.0002(16)
N7 0.0278(19) 0.036(2) 0.039(2) -0.018(2) -0.0098(17) 0.0085(17)
N8 0.029(2) 0.038(2) 0.040(2) -0.020(2) -0.0076(17) 0.0054(17)
N9 0.0291(19) 0.018(2) 0.036(2) -0.0068(17) -0.0027(16) -0.0021(15)
N10 0.036(2) 0.027(2) 0.029(2) -0.0111(17) -0.0090(16) 0.0025(17)
N11 0.041(2) 0.025(2) 0.035(2) -0.0083(19) -0.0048(18) 0.0000(18)
N12 0.030(2) 0.037(3) 0.049(3) -0.022(2) -0.0081(18) 0.0073(18)
N13 0.039(2) 0.053(3) 0.044(3) -0.025(2) -0.013(2) 0.007(2)
N14 0.040(2) 0.026(2) 0.038(2) -0.0127(19) -0.0137(18) 0.0079(18)
N15 0.035(2) 0.035(2) 0.032(2) -0.0130(19) -0.0092(17) 0.0048(18)
N16 0.040(2) 0.030(2) 0.028(2) -0.0093(18) -0.0090(17) 0.0035(18)
N17 0.038(2) 0.027(2) 0.0238(19) -0.0059(17) -0.0044(16) 0.0039(17)
N18 0.038(2) 0.033(2) 0.0211(19) -0.0062(17) -0.0029(16) 0.0064(18)
N19 0.034(2) 0.034(2) 0.040(2) -0.019(2) -0.0136(18) 0.0096(18)
N20 0.035(2) 0.049(3) 0.031(2) -0.020(2) -0.0059(17) 0.0113(19)
N21 0.040(2) 0.034(2) 0.027(2) -0.0111(18) -0.0031(17) -0.0002(18)
N22 0.043(2) 0.041(3) 0.028(2) -0.022(2) -0.0086(18) 0.0083(19)
N23 0.039(2) 0.064(3) 0.032(2) -0.023(2) -0.0069(19) 0.010(2)
N24 0.033(2) 0.058(3) 0.045(3) -0.015(2) 0.005(2) -0.001(2)
N25 0.032(2) 0.054(3) 0.046(3) -0.030(2) -0.0181(19) 0.007(2)
N26 0.030(2) 0.049(3) 0.031(2) -0.018(2) -0.0055(17) -0.0010(19)
N27 0.033(2) 0.036(2) 0.031(2) -0.0152(19) -0.0080(17) -0.0018(17)
N28 0.038(2) 0.035(2) 0.032(2) -0.0204(19) -0.0108(17) 0.0007(18)
N29 0.038(2) 0.052(3) 0.048(3) -0.031(2) -0.011(2) 0.010(2)
N30 0.044(2) 0.035(2) 0.033(2) -0.018(2) -0.0040(18) -0.0062(19)
N31 0.042(2) 0.036(3) 0.037(2) -0.017(2) -0.0098(19) 0.0006(19)
N32 0.042(2) 0.036(2) 0.030(2) -0.0125(19) -0.0127(18) 0.0012(19)
N33 0.040(2) 0.045(3) 0.038(2) -0.017(2) -0.0057(19) -0.007(2)
N34 0.040(2) 0.035(3) 0.042(2) -0.023(2) -0.0118(19) -0.0047(19)
N35 0.029(2) 0.039(3) 0.041(2) -0.013(2) -0.0065(18) -0.0077(18)
N36 0.036(2) 0.057(3) 0.034(2) -0.023(2) -0.0107(18) 0.001(2)
C1 0.058(4) 0.048(4) 0.049(3) -0.021(3) -0.018(3) 0.014(3)
C2 0.065(4) 0.059(4) 0.044(3) -0.013(3) -0.020(3) 0.009(3)
C3 0.069(4) 0.042(4) 0.058(4) -0.004(3) -0.018(3) -0.002(3)
C4 0.058(4) 0.035(3) 0.065(4) -0.012(3) -0.019(3) 0.005(3)
C5 0.035(3) 0.044(3) 0.045(3) -0.022(3) -0.008(2) 0.005(2)
C6 0.031(2) 0.035(3) 0.048(3) -0.021(3) -0.002(2) 0.004(2)
C7 0.045(3) 0.042(3) 0.060(4) -0.032(3) -0.005(3) 0.001(3)
C8 0.055(4) 0.053(4) 0.063(4) -0.038(3) -0.004(3) -0.003(3)
C9 0.041(3) 0.053(4) 0.049(3) -0.029(3) -0.012(2) 0.000(3)
C10 0.027(2) 0.037(3) 0.034(3) -0.016(2) -0.0035(19) 0.002(2)
C11 0.028(2) 0.034(3) 0.044(3) -0.024(2) -0.007(2) 0.005(2)
C12 0.027(2) 0.048(3) 0.035(3) -0.020(2) -0.0106(19) 0.000(2)
C13 0.029(2) 0.030(3) 0.037(3) -0.014(2) -0.005(2) 0.0032(19)
C14 0.027(2) 0.036(3) 0.046(3) -0.021(2) 0.005(2) 0.001(2)
C15 0.042(3) 0.034(3) 0.053(3) -0.019(3) 0.006(2) 0.005(2)
C16 0.032(2) 0.025(3) 0.037(3) -0.014(2) -0.007(2) 0.0004(19)
C17 0.027(2) 0.035(3) 0.035(3) -0.018(2) -0.0050(19) 0.0040(19)
C18 0.035(2) 0.038(3) 0.024(2) -0.010(2) -0.0108(19) 0.010(2)
C19 0.039(3) 0.032(3) 0.030(3) -0.013(2) -0.005(2) 0.005(2)
C20 0.066(4) 0.039(3) 0.040(3) -0.014(3) -0.014(3) 0.008(3)
C21 0.073(4) 0.044(4) 0.032(3) -0.001(3) -0.002(3) -0.020(3)
C22 0.061(4) 0.043(4) 0.045(3) -0.018(3) -0.003(3) -0.009(3)
C23 0.035(3) 0.029(3) 0.035(3) -0.005(2) -0.002(2) -0.003(2)
C24 0.038(3) 0.044(3) 0.033(3) -0.011(2) -0.007(2) 0.003(2)
C25 0.048(3) 0.050(4) 0.052(4) -0.021(3) 0.001(3) -0.012(3)
C26 0.047(3) 0.061(4) 0.062(4) -0.023(4) -0.011(3) -0.010(3)
C27 0.037(3) 0.062(4) 0.061(4) -0.036(3) -0.009(3) 0.000(3)
C28 0.038(3) 0.040(3) 0.042(3) -0.018(3) -0.011(2) 0.002(2)
C29 0.042(3) 0.050(4) 0.056(4) -0.031(3) -0.015(3) 0.014(3)
C30 0.060(4) 0.068(5) 0.055(4) -0.042(4) -0.023(3) 0.014(3)
C31 0.072(5) 0.096(6) 0.052(4) -0.023(4) -0.034(4) 0.008(4)
C32 0.071(5) 0.065(5) 0.051(4) -0.017(3) -0.030(3) 0.014(4)
C33 0.050(3) 0.042(3) 0.042(3) -0.018(3) -0.012(2) 0.009(3)
C34 0.046(3) 0.047(4) 0.038(3) -0.011(3) -0.008(2) 0.011(3)
C35 0.076(4) 0.048(4) 0.039(3) -0.013(3) -0.014(3) 0.006(3)
C36 0.076(5) 0.047(4) 0.042(3) -0.006(3) -0.013(3) -0.001(3)
C37 0.046(3) 0.033(3) 0.056(4) -0.011(3) -0.009(3) -0.001(2)
C38 0.037(3) 0.030(3) 0.042(3) -0.017(2) -0.002(2) 0.003(2)
C39 0.035(2) 0.033(3) 0.034(3) -0.015(2) -0.003(2) 0.001(2)
C40 0.029(2) 0.025(2) 0.031(2) -0.006(2) -0.0045(18) 0.0019(18)
C41 0.034(2) 0.032(3) 0.028(2) -0.012(2) -0.0075(19) -0.001(2)
C42 0.034(2) 0.035(3) 0.031(2) -0.015(2) -0.0094(19) 0.004(2)
C43 0.040(3) 0.030(3) 0.033(3) -0.012(2) -0.012(2) 0.010(2)
C44 0.031(2) 0.040(3) 0.029(2) -0.017(2) -0.0090(19) 0.006(2)
C45 0.034(2) 0.033(3) 0.029(2) -0.012(2) -0.0084(19) 0.005(2)
C46 0.037(3) 0.050(4) 0.042(3) -0.023(3) -0.007(2) 0.010(2)
C47 0.042(3) 0.044(3) 0.034(3) -0.023(2) -0.013(2) 0.006(2)
C48 0.056(4) 0.064(4) 0.052(4) -0.033(3) -0.013(3) 0.002(3)
C49 0.071(4) 0.090(6) 0.044(4) -0.042(4) -0.014(3) 0.009(4)
C50 0.060(4) 0.088(6) 0.031(3) -0.019(3) -0.006(3) 0.004(4)
C51 0.037(3) 0.061(4) 0.036(3) -0.024(3) -0.005(2) 0.002(3)
C52 0.047(3) 0.066(4) 0.037(3) -0.017(3) -0.005(2) 0.006(3)
C53 0.076(5) 0.082(6) 0.033(3) -0.013(3) 0.003(3) -0.019(4)
C54 0.088(6) 0.063(5) 0.066(5) 0.003(4) 0.010(4) -0.008(4)
C55 0.059(4) 0.067(5) 0.070(5) -0.021(4) 0.004(4) -0.009(4)
C56 0.049(3) 0.047(4) 0.062(4) -0.021(3) -0.004(3) 0.003(3)
C57 0.041(3) 0.045(3) 0.032(3) -0.009(3) -0.008(2) -0.001(2)
C58 0.057(4) 0.039(3) 0.052(4) -0.016(3) -0.003(3) -0.007(3)
C59 0.058(4) 0.050(4) 0.060(4) -0.031(3) -0.004(3) -0.008(3)
C60 0.043(3) 0.061(4) 0.046(3) -0.030(3) -0.014(2) 0.004(3)
C61 0.033(2) 0.052(3) 0.039(3) -0.026(3) -0.006(2) 0.003(2)
C62 0.037(2) 0.034(3) 0.038(3) -0.017(2) -0.009(2) 0.001(2)
C63 0.046(3) 0.046(3) 0.036(3) -0.016(3) -0.015(2) -0.007(3)
C64 0.055(3) 0.078(5) 0.038(3) -0.029(3) -0.023(3) 0.002(3)
C65 0.045(3) 0.058(4) 0.027(3) -0.014(3) -0.008(2) 0.009(3)
C66 0.036(3) 0.049(3) 0.038(3) -0.018(3) -0.012(2) 0.007(2)
C67 0.041(3) 0.054(4) 0.024(2) -0.014(2) -0.005(2) 0.004(3)
C68 0.037(3) 0.040(3) 0.032(3) -0.019(2) -0.006(2) -0.005(2)
C69 0.047(3) 0.047(3) 0.032(3) -0.022(2) -0.012(2) 0.010(2)
C70 0.064(4) 0.062(4) 0.068(4) -0.042(4) -0.032(3) 0.020(3)
C71 0.067(4) 0.077(5) 0.071(5) -0.050(4) -0.041(4) 0.027(4)
C72 0.049(3) 0.041(3) 0.036(3) -0.016(2) -0.015(2) -0.006(2)
C73 0.042(3) 0.038(3) 0.032(3) -0.017(2) -0.010(2) -0.002(2)
C74 0.045(3) 0.035(3) 0.038(3) -0.010(2) 0.000(2) -0.008(2)
C75 0.037(3) 0.038(3) 0.044(3) -0.015(3) -0.005(2) -0.001(2)
C76 0.041(3) 0.048(4) 0.057(4) -0.026(3) -0.007(3) -0.006(3)
C77 0.054(3) 0.037(3) 0.074(4) -0.034(3) -0.022(3) 0.008(3)
C78 0.037(3) 0.047(3) 0.062(4) -0.037(3) -0.009(3) -0.001(2)
C79 0.029(2) 0.055(4) 0.054(3) -0.029(3) -0.018(2) 0.007(2)
C80 0.026(2) 0.054(4) 0.049(3) -0.029(3) -0.010(2) 0.001(2)
C81 0.036(3) 0.056(4) 0.061(4) -0.025(3) -0.014(3) 0.006(3)
C82 0.045(3) 0.082(5) 0.056(4) -0.041(4) -0.020(3) 0.011(3)
C83 0.036(3) 0.057(4) 0.044(3) -0.005(3) -0.015(2) 0.012(3)
C84 0.039(3) 0.052(4) 0.044(3) -0.014(3) -0.013(2) 0.001(3)
C85 0.028(2) 0.046(3) 0.044(3) -0.025(3) -0.008(2) 0.005(2)
C86 0.054(3) 0.045(3) 0.037(3) -0.020(3) -0.006(2) 0.014(3)
C87 0.023(2) 0.041(3) 0.034(3) -0.011(2) -0.0047(18) 0.003(2)
C88 0.047(3) 0.042(3) 0.049(3) -0.018(3) -0.005(3) -0.001(3)
C89 0.025(2) 0.049(3) 0.052(3) -0.020(3) -0.013(2) 0.004(2)
C90 0.073(4) 0.043(4) 0.067(4) -0.026(3) -0.041(4) 0.023(3)
C91 0.057(4) 0.048(4) 0.046(3) -0.020(3) -0.023(3) 0.018(3)
C92 0.077(5) 0.057(5) 0.077(5) -0.026(4) -0.023(4) 0.004(4)

loop_
_atom_type_symbol
_atom_type_description
_atom_type_scat_dispersion_real
_atom_type_scat_dispersion_imag
_atom_type_scat_source
C C 0.0033 0.0016 'International Tables Vol C Tables 4.2.6.8 and 6.1.1.4'
H H 0.0000 0.0000 'International Tables Vol C Tables 4.2.6.8 and 6.1.1.4'
Cl Cl 0.1484 0.1585 'International Tables Vol C Tables 4.2.6.8 and 6.1.1.4'
Cu Cu 0.3201 1.2651 'International Tables Vol C Tables 4.2.6.8 and 6.1.1.4'
N N 0.0061 0.0033 'International Tables Vol C Tables 4.2.6.8 and 6.1.1.4'
O O 0.0106 0.0060 'International Tables Vol C Tables 4.2.6.8 and 6.1.1.4'
Na Na 0.0362 0.0249 'International Tables Vol C Tables 4.2.6.8 and 6.1.1.4'

loop_
_geom_angle_atom_site_label_1
_geom_angle_atom_site_label_2
_geom_angle_atom_site_label_3
_geom_angle
N2 Cu1 N32 167.88(18)
N2 Cu1 N3 78.61(17)
N32 Cu1 N3 102.29(17)
N2 Cu1 N1 79.11(18)
N32 Cu1 N1 98.27(18)
N3 Cu1 N1 156.97(17)
N2 Cu1 O44 91.71(16)
N32 Cu1 O44 100.37(17)
N3 Cu1 O44 89.33(15)
N1 Cu1 O44 97.11(16)
O7 Cu2 O32 100.68(15)
O7 Cu2 N6 170.71(16)
O32 Cu2 N6 87.16(15)
O7 Cu2 N4 94.01(16)
O32 Cu2 N4 164.53(15)
N6 Cu2 N4 78.67(16)
O7 Cu2 Na1 88.56(12)
O32 Cu2 Na1 48.50(11)
N6 Cu2 Na1 100.43(12)
N4 Cu2 Na1 127.93(13)
O32 Cu3 O9 95.69(14)
O32 Cu3 N9 163.81(15)
O9 Cu3 N9 98.42(16)
O32 Cu3 N7 87.17(16)
O9 Cu3 N7 176.03(16)
N9 Cu3 N7 78.38(17)
O32 Cu3 Na1 45.40(11)
O9 Cu3 Na1 81.29(11)
N9 Cu3 Na1 129.45(13)
N7 Cu3 Na1 98.87(13)
N17 Cu4 N11 179.8(2)
N17 Cu4 N10 100.50(18)
N11 Cu4 N10 79.66(18)
N17 Cu4 N12 100.49(19)
N11 Cu4 N12 79.36(19)
N10 Cu4 N12 158.91(18)
N8 Cu5 N14 174.50(18)
N8 Cu5 N15 100.15(18)
N14 Cu5 N15 79.92(18)
N8 Cu5 N13 100.3(2)
N14 Cu5 N13 78.9(2)
N15 Cu5 N13 157.9(2)
O36 Cu6 O11 96.26(17)
O36 Cu6 N16 164.15(17)
O11 Cu6 N16 99.09(18)
O36 Cu6 N18 86.35(16)
O11 Cu6 N18 173.95(18)
N16 Cu6 N18 78.00(17)
O36 Cu6 O35 96.37(17)
O11 Cu6 O35 82.92(17)
N16 Cu6 O35 89.44(17)
N18 Cu6 O35 102.25(17)
O36 Cu7 O38 96.17(19)
O36 Cu7 N21 165.92(17)
O38 Cu7 N21 97.47(19)
O36 Cu7 N19 87.40(17)
O38 Cu7 N19 161.6(2)
N21 Cu7 N19 78.55(17)
O36 Cu7 O37 89.70(18)
O38 Cu7 O37 99.1(2)
N21 Cu7 O37 91.55(18)
N19 Cu7 O37 98.91(18)
N29 Cu8 N23 173.6(2)
N29 Cu8 N22 101.38(19)
N23 Cu8 N22 79.44(19)
N29 Cu8 N24 99.4(2)
N23 Cu8 N24 79.2(2)
N22 Cu8 N24 158.2(2)
N29 Cu8 O39 93.11(18)
N23 Cu8 O39 93.26(18)
N22 Cu8 O39 89.90(18)
N24 Cu8 O39 95.44(18)
N20 Cu9 N26 173.09(18)
N20 Cu9 N27 99.08(19)
N26 Cu9 N27 79.47(18)
N20 Cu9 N25 100.9(2)
N26 Cu9 N25 79.67(19)
N27 Cu9 N25 158.24(18)
N20 Cu9 O40 90.22(15)
N26 Cu9 O40 96.65(16)
N27 Cu9 O40 96.68(16)
N25 Cu9 O40 91.81(16)
O13 Cu10 O43 90.62(19)
O13 Cu10 N28 96.73(17)
O43 Cu10 N28 168.5(2)
O13 Cu10 N30 166.26(19)
O43 Cu10 N30 94.53(19)
N28 Cu10 N30 80.33(17)
N5 Cu11 N35 178.89(19)
N5 Cu11 N34 100.38(18)
N35 Cu11 N34 79.40(18)
N5 Cu11 N36 101.2(2)
N35 Cu11 N36 79.0(2)
N34 Cu11 N36 158.37(19)
O17 Cl1 O15 110.2(3)
O17 Cl1 O18 109.6(3)
O15 Cl1 O18 109.3(3)
O17 Cl1 O16 110.0(3)
O15 Cl1 O16 109.4(3)
O18 Cl1 O16 108.3(3)
O20 Cl2 O22 92.5(6)
O20 Cl2 O19 116.3(4)
O22 Cl2 O19 119.1(5)
O20 Cl2 O21 106.5(6)
O22 Cl2 O21 116.6(9)
O19 Cl2 O21 105.2(9)
O23 Cl3 O24 116.3(8)
O23 Cl3 O25 120.4(10)
O24 Cl3 O25 113.9(6)
O23 Cl3 O26 97.0(9)
O24 Cl3 O26 106.6(5)
O25 Cl3 O26 97.6(5)
O27 Cl4 O29 109.7(5)
O27 Cl4 O30 107.7(6)
O29 Cl4 O30 111.5(5)
O27 Cl4 O28 110.6(5)
O29 Cl4 O28 110.4(3)
O30 Cl4 O28 106.9(4)
O31 Na1 O8 86.82(17)
O31 Na1 O45 168.39(18)
O8 Na1 O45 104.63(17)
O31 Na1 O34 86.67(16)
O8 Na1 O34 162.16(17)
O45 Na1 O34 81.82(15)
O31 Na1 O46 93.5(2)
O8 Na1 O46 97.48(18)
O45 Na1 O46 86.91(18)
O34 Na1 O46 99.49(19)
O31 Na1 O32 86.39(15)
O8 Na1 O32 78.97(14)
O45 Na1 O32 93.87(15)
O34 Na1 O32 84.06(14)
O46 Na1 O32 176.45(19)
O31 Na1 Cu2 54.49(12)
O8 Na1 Cu2 64.83(11)
O45 Na1 Cu2 128.62(13)
O34 Na1 Cu2 98.02(12)
O46 Na1 Cu2 142.30(16)
O32 Na1 Cu2 36.00(9)
O31 Na1 Cu3 92.22(13)
O8 Na1 Cu3 112.88(12)
O45 Na1 Cu3 81.69(12)
O34 Na1 Cu3 50.86(10)
O46 Na1 Cu3 149.36(16)
O32 Na1 Cu3 34.15(9)
Cu2 Na1 Cu3 61.22(4)
C85 O7 Cu2 123.4(4)
C85 O8 Na1 136.3(3)
C87 O9 Cu3 125.0(3)
C89 O11 Cu6 125.9(4)
C91 O13 Cu10 133.3(4)
Cu2 O32 Cu3 122.73(17)
Cu2 O32 Na1 95.50(15)
Cu3 O32 Na1 100.45(15)
Cu7 O36 Cu6 121.9(2)
C1 N1 C5 117.9(5)
C1 N1 Cu1 127.2(4)
C5 N1 Cu1 114.9(4)
C10 N2 C6 122.6(5)
C10 N2 Cu1 118.0(4)
C6 N2 Cu1 119.5(4)
C11 N3 N4 115.6(4)
C11 N3 Cu1 116.0(3)
N4 N3 Cu1 124.1(3)
C12 N4 N3 115.2(4)
C12 N4 Cu2 117.6(4)
N3 N4 Cu2 127.1(3)
C12 N5 Cu11 123.5(4)
C12 N5 H8 114.8
Cu11 N5 H8 121.1
N7 N6 C13 121.9(4)
N7 N6 Cu2 121.1(3)
C13 N6 Cu2 117.0(3)
N6 N7 C16 120.5(4)
N6 N7 Cu3 121.7(3)
C16 N7 Cu3 117.7(4)
C17 N8 Cu5 127.5(4)
C17 N8 H11 104.0
Cu5 N8 H11 115.9
C17 N9 N10 114.1(4)
C17 N9 Cu3 118.2(3)
N10 N9 Cu3 124.0(3)
C18 N10 N9 116.0(4)
C18 N10 Cu4 116.4(4)
N9 N10 Cu4 122.0(3)
C19 N11 C23 122.5(5)
C19 N11 Cu4 118.0(4)
C23 N11 Cu4 119.4(4)
C24 N12 C28 120.1(5)
C24 N12 Cu4 113.9(4)
C28 N12 Cu4 125.4(4)
C29 N13 C33 118.1(5)
C29 N13 Cu5 127.3(4)
C33 N13 Cu5 114.2(4)
C34 N14 C38 121.1(5)
C34 N14 Cu5 121.0(4)
C38 N14 Cu5 117.4(4)
C39 N15 N16 117.0(4)
C39 N15 Cu5 116.1(3)
N16 N15 Cu5 121.8(3)
C40 N16 N15 114.8(4)
C40 N16 Cu6 117.2(3)
N15 N16 Cu6 125.7(3)
C40 N17 Cu4 124.9(3)
C40 N17 H26 111.3
Cu4 N17 H26 122.6
N19 N18 C41 121.1(4)
N19 N18 Cu6 121.1(3)
C41 N18 Cu6 117.7(3)
N18 N19 C44 121.4(4)
N18 N19 Cu7 121.1(3)
C44 N19 Cu7 117.2(4)
C45 N20 Cu9 128.0(3)
C45 N20 H29 118.1
Cu9 N20 H29 113.3
C45 N21 N22 113.9(4)
C45 N21 Cu7 117.1(3)
N22 N21 Cu7 127.5(3)
C46 N22 N21 116.2(5)
C46 N22 Cu8 114.4(4)
N21 N22 Cu8 126.9(3)
C47 N23 C51 122.4(5)
C47 N23 Cu8 118.0(4)
C51 N23 Cu8 119.6(4)
C56 N24 C52 120.6(6)
C56 N24 Cu8 126.6(5)
C52 N24 Cu8 112.7(5)
C57 N25 C61 118.8(5)
C57 N25 Cu9 126.9(4)
C61 N25 Cu9 114.1(4)
C66 N26 C62 121.8(5)
C66 N26 Cu9 118.8(4)
C62 N26 Cu9 119.4(4)
C67 N27 N28 115.5(4)
C67 N27 Cu9 115.5(4)
N28 N27 Cu9 125.2(3)
C68 N28 N27 115.5(4)
C68 N28 Cu10 117.6(3)
N27 N28 Cu10 124.6(3)
C68 N29 Cu8 128.5(4)
C68 N29 H44 104.9
Cu8 N29 H44 125.4
C69 N30 N31 122.7(5)
C69 N30 Cu10 115.1(3)
N31 N30 Cu10 122.1(3)
C72 N31 N30 116.7(5)
C73 N32 Cu1 128.1(4)
C73 N32 H47 121.3
Cu1 N32 H47 109.1
C73 N33 N34 121.4(4)
C74 N34 N33 115.2(5)
C74 N34 Cu11 118.0(4)
N33 N34 Cu11 124.8(3)
C79 N35 C75 120.7(5)
C79 N35 Cu11 120.4(4)
C75 N35 Cu11 118.8(4)
C80 N36 C84 120.2(5)
C80 N36 Cu11 113.7(4)
C84 N36 Cu11 125.9(4)
N1 C1 C2 122.9(6)
N1 C1 H1 118.5
C2 C1 H1 118.5
C1 C2 C3 117.8(6)
C1 C2 H2 121.1
C3 C2 H2 121.1
C4 C3 C2 120.4(6)
C4 C3 H3 119.8
C2 C3 H3 119.8
C3 C4 C5 118.8(6)
C3 C4 H4 120.6
C5 C4 H4 120.6
N1 C5 C4 122.1(6)
N1 C5 C6 113.2(5)
C4 C5 C6 124.6(5)
N2 C6 C7 119.3(5)
N2 C6 C5 113.2(5)
C7 C6 C5 127.4(5)
C8 C7 C6 118.7(6)
C8 C7 H5 120.6
C6 C7 H5 120.6
C7 C8 C9 121.2(6)
C7 C8 H6 119.4
C9 C8 H6 119.4
C10 C9 C8 117.3(6)
C10 C9 H7 121.4
C8 C9 H7 121.4
N2 C10 C9 120.8(5)
N2 C10 C11 113.9(4)
C9 C10 C11 125.3(5)
O1 C11 N3 128.2(5)
O1 C11 C10 120.5(4)
N3 C11 C10 111.2(5)
N5 C12 N4 126.5(5)
N5 C12 C13 120.7(5)
N4 C12 C13 112.7(5)
N6 C13 C14 120.2(5)
N6 C13 C12 113.6(4)
C14 C13 C12 126.1(5)
C15 C14 C13 118.0(5)
C15 C14 H9 121.0
C13 C14 H9 121.0
C14 C15 C16 118.0(5)
C14 C15 H10 121.0
C16 C15 H10 121.0
N7 C16 C15 121.4(5)
N7 C16 C17 113.1(4)
C15 C16 C17 125.5(4)
N8 C17 N9 126.2(5)
N8 C17 C16 122.8(4)
N9 C17 C16 110.9(4)
O2 C18 N10 128.3(5)
O2 C18 C19 120.3(4)
N10 C18 C19 111.4(4)
N11 C19 C20 120.8(5)
N11 C19 C18 113.0(4)
C20 C19 C18 126.2(5)
C19 C20 C21 116.1(6)
C19 C20 H12 121.9
C21 C20 H12 121.9
C22 C21 C20 121.7(6)
C22 C21 H13 119.1
C20 C21 H13 119.1
C23 C22 C21 118.3(6)
C23 C22 H14 120.8
C21 C22 H14 120.8
N11 C23 C22 120.4(5)
N11 C23 C24 111.1(5)
C22 C23 C24 128.4(5)
N12 C24 C25 121.7(5)
N12 C24 C23 115.7(5)
C25 C24 C23 122.6(5)
C26 C25 C24 117.7(6)
C26 C25 H15 121.1
C24 C25 H15 121.1
C25 C26 C27 121.2(6)
C25 C26 H16 119.4
C27 C26 H16 119.4
C26 C27 C28 116.9(6)
C26 C27 H17 121.6
C28 C27 H17 121.6
N12 C28 C27 122.4(6)
N12 C28 H18 118.8
C27 C28 H18 118.8
N13 C29 C30 124.0(6)
N13 C29 H19 118.0
C30 C29 H19 118.0
C31 C30 C29 117.6(7)
C31 C30 H20 121.2
C29 C30 H20 121.2
C30 C31 C32 119.6(6)
C30 C31 H21 120.2
C32 C31 H21 120.2
C33 C32 C31 118.0(7)
C33 C32 H22 121.0
C31 C32 H22 121.0
N13 C33 C32 122.6(6)
N13 C33 C34 113.9(5)
C32 C33 C34 123.4(6)
N14 C34 C35 121.4(6)
N14 C34 C33 111.6(5)
C35 C34 C33 127.0(6)
C36 C35 C34 117.4(6)
C36 C35 H23 121.3
C34 C35 H23 121.3
C37 C36 C35 121.5(6)
C37 C36 H24 119.3
C35 C36 H24 119.3
C36 C37 C38 118.1(6)
C36 C37 H25 121.0
C38 C37 H25 121.0
N14 C38 C37 120.6(5)
N14 C38 C39 114.7(5)
C37 C38 C39 124.6(5)
O3 C39 N15 128.9(5)
O3 C39 C38 121.7(5)
N15 C39 C38 109.4(4)
N17 C40 N16 126.8(4)
N17 C40 C41 120.5(4)
N16 C40 C41 112.6(4)
N18 C41 C42 120.7(5)
N18 C41 C40 112.8(4)
C42 C41 C40 126.4(4)
C43 C42 C41 118.2(5)
C43 C42 H27 120.9
C41 C42 H27 120.9
C42 C43 C44 118.2(5)
C42 C43 H28 120.9
C44 C43 H28 120.9
N19 C44 C43 120.0(5)
N19 C44 C45 112.9(4)
C43 C44 C45 127.2(5)
N20 C45 N21 127.5(5)
N20 C45 C44 120.0(4)
N21 C45 C44 112.4(4)
O4 C46 N22 128.0(5)
O4 C46 C47 118.1(5)
N22 C46 C47 113.8(5)
N23 C47 C48 121.0(5)
N23 C47 C46 112.9(5)
C48 C47 C46 126.0(6)
C49 C48 C47 117.1(6)
C49 C48 H30 121.5
C47 C48 H30 121.5
C50 C49 C48 121.6(6)
C50 C49 H31 119.2
C48 C49 H31 119.2
C49 C50 C51 119.2(6)
C49 C50 H32 120.4
C51 C50 H32 120.4
N23 C51 C50 118.7(6)
N23 C51 C52 112.8(5)
C50 C51 C52 128.6(6)
N24 C52 C53 120.8(7)
N24 C52 C51 115.7(6)
C53 C52 C51 123.5(6)
C52 C53 C54 118.3(7)
C52 C53 H33 120.9
C54 C53 H33 120.9
C55 C54 C53 120.9(7)
C55 C54 H34 119.6
C53 C54 H34 119.6
C54 C55 C56 117.7(8)
C54 C55 H35 121.1
C56 C55 H35 121.1
N24 C56 C55 121.7(7)
N24 C56 H36 119.1
C55 C56 H36 119.1
N25 C57 C58 122.5(5)
N25 C57 H37 118.8
C58 C57 H37 118.8
C59 C58 C57 119.1(6)
C59 C58 H38 120.5
C57 C58 H38 120.5
C60 C59 C58 119.0(6)
C60 C59 H39 120.5
C58 C59 H39 120.5
C59 C60 C61 119.2(6)
C59 C60 H40 120.4
C61 C60 H40 120.4
N25 C61 C60 121.4(6)
N25 C61 C62 113.4(5)
C60 C61 C62 125.2(5)
N26 C62 C63 120.9(5)
N26 C62 C61 113.3(5)
C63 C62 C61 125.8(5)
C64 C63 C62 116.9(5)
C64 C63 H41 121.5
C62 C63 H41 121.5
C63 C64 C65 121.5(5)
C63 C64 H42 119.2
C65 C64 H42 119.2
C66 C65 C64 116.7(6)
C66 C65 H43 121.7
C64 C65 H43 121.7
N26 C66 C65 122.1(5)
N26 C66 C67 113.5(5)
C65 C66 C67 124.3(6)
O5 C67 N27 127.6(5)
O5 C67 C66 121.4(5)
N27 C67 C66 110.9(5)
N29 C68 N28 125.4(5)
N29 C68 C69 122.4(5)
N28 C68 C69 112.1(4)
N30 C69 C70 122.0(5)
N30 C69 C68 114.1(5)
C70 C69 C68 123.8(5)
C71 C70 C69 117.5(6)
C71 C70 H45 121.3
C69 C70 H45 121.3
C70 C71 C72 118.1(6)
C70 C71 H46 120.9
C72 C71 H46 120.9
N31 C72 C71 123.0(5)
N31 C72 C73 115.7(5)
C71 C72 C73 121.3(5)
N32 C73 N33 123.4(5)
N32 C73 C72 123.3(5)
N33 C73 C72 113.2(5)
O6 C74 N34 126.7(5)
O6 C74 C75 122.6(5)
N34 C74 C75 110.6(5)
N35 C75 C76 122.3(5)
N35 C75 C74 112.8(5)
C76 C75 C74 124.9(5)
C75 C76 C77 116.3(6)
C75 C76 H48 121.9
C77 C76 H48 121.9
C78 C77 C76 121.6(6)
C78 C77 H49 119.2
C76 C77 H49 119.2
C77 C78 C79 118.0(5)
C77 C78 H50 121.0
C79 C78 H50 121.0
N35 C79 C78 120.8(6)
N35 C79 C80 112.4(5)
C78 C79 C80 126.6(5)
N36 C80 C81 120.6(6)
N36 C80 C79 114.3(5)
C81 C80 C79 125.1(6)
C80 C81 C82 120.0(6)
C80 C81 H51 120.0
C82 C81 H51 120.0
C83 C82 C81 118.6(6)
C83 C82 H52 120.7
C81 C82 H52 120.7
C82 C83 C84 119.0(6)
C82 C83 H53 120.5
C84 C83 H53 120.5
N36 C84 C83 121.5(6)
N36 C84 H54 119.3
C83 C84 H54 119.3
O8 C85 O7 125.7(5)
O8 C85 C86 118.8(5)
O7 C85 C86 115.3(5)
C85 C86 H55 109.5
C85 C86 H56 109.5
H55 C86 H56 109.5
C85 C86 H57 109.5
H55 C86 H57 109.5
H56 C86 H57 109.5
O10 C87 O9 124.1(5)
O10 C87 C88 119.7(5)
O9 C87 C88 116.2(5)
C87 C88 H58 109.5
C87 C88 H59 109.5
H58 C88 H59 109.5
C87 C88 H60 109.5
H58 C88 H60 109.5
H59 C88 H60 109.5
O12 C89 O11 124.5(5)
O12 C89 C90 120.8(5)
O11 C89 C90 114.6(5)
C89 C90 H61 109.5
C89 C90 H62 109.5
H61 C90 H62 109.5
C89 C90 H63 109.5
H61 C90 H63 109.5
H62 C90 H63 109.5
O14 C91 O13 120.0(6)
O14 C91 C92 119.1(6)
O13 C91 C92 120.8(6)
C91 C92 H64 109.5
C91 C92 H65 109.5
H64 C92 H65 109.5
C91 C92 H66 109.5
H64 C92 H66 109.5
H65 C92 H66 109.5

loop_
_geom_bond_atom_site_label_1
_geom_bond_atom_site_label_2
_geom_bond_distance
Cu1 N2 1.945(4)
Cu1 N32 1.953(4)
Cu1 N3 2.033(4)
Cu1 N1 2.069(5)
Cu1 O44 2.237(4)
Cu2 O7 1.928(3)
Cu2 O32 1.928(4)
Cu2 N6 1.994(4)
Cu2 N4 1.998(4)
Cu2 Na1 3.265(2)
Cu3 O32 1.937(4)
Cu3 O9 1.951(4)
Cu3 N9 1.975(4)
Cu3 N7 1.980(4)
Cu3 Na1 3.393(2)
Cu4 N17 1.925(4)
Cu4 N11 1.935(4)
Cu4 N10 2.000(4)
Cu4 N12 2.061(5)
Cu5 N8 1.900(5)
Cu5 N14 1.920(4)
Cu5 N15 2.014(4)
Cu5 N13 2.061(5)
Cu6 O36 1.936(4)
Cu6 O11 1.944(4)
Cu6 N16 1.992(4)
Cu6 N18 2.004(4)
Cu6 O35 2.379(4)
Cu7 O36 1.927(4)
Cu7 O38 1.941(4)
Cu7 N21 1.977(4)
Cu7 N19 1.979(4)
Cu7 O37 2.427(5)
Cu8 N29 1.921(5)
Cu8 N23 1.940(5)
Cu8 N22 2.047(5)
Cu8 N24 2.072(5)
Cu8 O39 2.390(4)
Cu9 N20 1.931(4)
Cu9 N26 1.939(4)
Cu9 N27 2.014(4)
Cu9 N25 2.062(5)
Cu9 O40 2.358(4)
Cu10 O13 1.932(4)
Cu10 O43 1.935(4)
Cu10 N28 1.957(4)
Cu10 N30 1.996(5)
Cu11 N5 1.918(4)
Cu11 N35 1.925(5)
Cu11 N34 1.986(5)
Cu11 N36 2.053(4)
Cl1 O17 1.426(4)
Cl1 O15 1.430(5)
Cl1 O18 1.433(4)
Cl1 O16 1.441(4)
Cl2 O20 1.411(6)
Cl2 O22 1.415(8)
Cl2 O19 1.462(8)
Cl2 O21 1.528(12)
Cl3 O23 1.226(10)
Cl3 O24 1.336(7)
Cl3 O25 1.401(7)
Cl3 O26 1.524(8)
Cl4 O27 1.354(8)
Cl4 O29 1.401(5)
Cl4 O30 1.406(6)
Cl4 O28 1.486(5)
Na1 O31 2.324(5)
Na1 O8 2.368(4)
Na1 O45 2.394(4)
Na1 O34 2.403(4)
Na1 O46 2.450(5)
Na1 O32 2.457(4)
O1 C11 1.258(6)
O2 C18 1.238(6)
O3 C39 1.240(6)
O4 C46 1.265(8)
O5 C67 1.247(7)
O6 C74 1.234(7)
O7 C85 1.254(6)
O8 C85 1.241(7)
O9 C87 1.288(6)
O10 C87 1.240(6)
O11 C89 1.294(7)
O12 C89 1.227(7)
O13 C91 1.281(7)
O14 C91 1.255(8)
N1 C1 1.331(8)
N1 C5 1.356(7)
N2 C10 1.329(7)
N2 C6 1.350(7)
N3 C11 1.319(6)
N3 N4 1.427(6)
N4 C12 1.319(6)
N5 C12 1.317(7)
N5 H8 0.9517
N6 N7 1.319(6)
N6 C13 1.322(6)
N7 C16 1.322(6)
N8 C17 1.319(6)
N8 H11 0.9149
N9 C17 1.332(6)
N9 N10 1.412(6)
N10 C18 1.333(6)
N11 C19 1.340(7)
N11 C23 1.349(7)
N12 C24 1.310(7)
N12 C28 1.337(7)
N13 C29 1.303(8)
N13 C33 1.353(8)
N14 C34 1.338(7)
N14 C38 1.347(7)
N15 C39 1.354(7)
N15 N16 1.409(6)
N16 C40 1.343(6)
N17 C40 1.302(6)
N17 H26 0.9688
N18 N19 1.315(6)
N18 C41 1.319(6)
N19 C44 1.329(6)
N20 C45 1.307(7)
N20 H29 0.9482
N21 C45 1.342(6)
N21 N22 1.398(6)
N22 C46 1.311(7)
N23 C47 1.338(8)
N23 C51 1.342(8)
N24 C56 1.311(9)
N24 C52 1.358(8)
N25 C57 1.330(7)
N25 C61 1.345(7)
N26 C66 1.320(8)
N26 C62 1.322(7)
N27 C67 1.356(7)
N27 N28 1.394(6)
N28 C68 1.329(7)
N29 C68 1.317(7)
N29 H44 0.9423
N30 C69 1.332(7)
N30 N31 1.342(6)
N31 C72 1.338(7)
N32 C73 1.308(7)
N32 H47 0.9526
N33 C73 1.331(7)
N33 N34 1.413(6)
N34 C74 1.357(7)
N35 C79 1.329(7)
N35 C75 1.359(7)
N36 C80 1.354(7)
N36 C84 1.360(8)
C1 C2 1.377(9)
C1 H1 0.9500
C2 C3 1.388(10)
C2 H2 0.9500
C3 C4 1.345(10)
C3 H3 0.9500
C4 C5 1.384(8)
C4 H4 0.9500
C5 C6 1.491(8)
C6 C7 1.393(8)
C7 C8 1.359(10)
C7 H5 0.9500
C8 C9 1.414(9)
C8 H6 0.9500
C9 C10 1.378(7)
C9 H7 0.9500
C10 C11 1.497(7)
C12 C13 1.490(8)
C13 C14 1.397(7)
C14 C15 1.383(8)
C14 H9 0.9500
C15 C16 1.384(8)
C15 H10 0.9500
C16 C17 1.501(7)
C18 C19 1.503(8)
C19 C20 1.383(8)
C20 C21 1.424(9)
C20 H12 0.9500
C21 C22 1.378(9)
C21 H13 0.9500
C22 C23 1.362(8)
C22 H14 0.9500
C23 C24 1.493(8)
C24 C25 1.407(9)
C25 C26 1.367(9)
C25 H15 0.9500
C26 C27 1.384(10)
C26 H16 0.9500
C27 C28 1.390(8)
C27 H17 0.9500
C28 H18 0.9500
C29 C30 1.411(9)
C29 H19 0.9500
C30 C31 1.356(11)
C30 H20 0.9500
C31 C32 1.412(11)
C31 H21 0.9500
C32 C33 1.375(9)
C32 H22 0.9500
C33 C34 1.492(9)
C34 C35 1.393(9)
C35 C36 1.385(10)
C35 H23 0.9500
C36 C37 1.382(9)
C36 H24 0.9500
C37 C38 1.392(8)
C37 H25 0.9500
C38 C39 1.497(8)
C40 C41 1.487(7)
C41 C42 1.393(7)
C42 C43 1.369(7)
C42 H27 0.9500
C43 C44 1.397(7)
C43 H28 0.9500
C44 C45 1.477(7)
C46 C47 1.494(8)
C47 C48 1.395(8)
C48 C49 1.386(10)
C48 H30 0.9500
C49 C50 1.362(11)
C49 H31 0.9500
C50 C51 1.409(9)
C50 H32 0.9500
C51 C52 1.450(10)
C52 C53 1.382(9)
C53 C54 1.394(12)
C53 H33 0.9500
C54 C55 1.360(13)
C54 H34 0.9500
C55 C56 1.414(10)
C55 H35 0.9500
C56 H36 0.9500
C57 C58 1.394(9)
C57 H37 0.9500
C58 C59 1.376(9)
C58 H38 0.9500
C59 C60 1.373(10)
C59 H39 0.9500
C60 C61 1.406(8)
C60 H40 0.9500
C61 C62 1.508(8)
C62 C63 1.402(7)
C63 C64 1.367(9)
C63 H41 0.9500
C64 C65 1.412(9)
C64 H42 0.9500
C65 C66 1.362(8)
C65 H43 0.9500
C66 C67 1.507(8)
C68 C69 1.504(7)
C69 C70 1.368(8)
C70 C71 1.366(9)
C70 H45 0.9500
C71 C72 1.408(9)
C71 H46 0.9500
C72 C73 1.472(7)
C74 C75 1.494(8)
C75 C76 1.390(8)
C76 C77 1.409(9)
C76 H48 0.9500
C77 C78 1.375(9)
C77 H49 0.9500
C78 C79 1.411(8)
C78 H50 0.9500
C79 C80 1.467(9)
C80 C81 1.370(8)
C81 C82 1.417(10)
C81 H51 0.9500
C82 C83 1.383(10)
C82 H52 0.9500
C83 C84 1.386(8)
C83 H53 0.9500
C84 H54 0.9500
C85 C86 1.516(8)
C86 H55 0.9800
C86 H56 0.9800
C86 H57 0.9800
C87 C88 1.504(8)
C88 H58 0.9800
C88 H59 0.9800
C88 H60 0.9800
C89 C90 1.488(8)
C90 H61 0.9800
C90 H62 0.9800
C90 H63 0.9800
C91 C92 1.509(10)
C92 H64 0.9800
C92 H65 0.9800
C92 H66 0.9800

loop_
_platon_squeeze_void_nr
_platon_squeeze_void_average_x
_platon_squeeze_void_average_y
_platon_squeeze_void_average_z
_platon_squeeze_void_volume
_platon_squeeze_void_count_electrons
_platon_squeeze_void_content
1 -0.028 -0.042 0.500 2835 853 '42(H2 O)'
